data_7056923
loop_
_publ_author_name
'Thakur, Neha'
'Pandey, Mrituanjay D.'
'Pandey, Rampal'

_publ_section_title
;
 A uniquely fabricated Cu(ii)-metallacycle as a reusable highly sensitive
 dual-channel and practically functional metalloreceptor for Fe3+ and Ca2+
 ions: an inorganic site of cation detection
;
_journal_issue 5
_journal_name_full 'New Journal of Chemistry'
_journal_page_first 3582
_journal_paper_doi 10.1039/C7NJ03294C
_journal_volume 42
_journal_year 2018
_chemical_formula_moiety 'C10 H8 N2 S2, 2(C3 Cl3 N3)'
_chemical_formula_sum 'C16 H8 Cl6 N8 S2'
_chemical_formula_weight 589.12
_space_group_crystal_system monoclinic
_space_group_IT_number 15
_space_group_name_Hall '-C 2yc'
_space_group_name_H-M_alt 'C 1 2/c 1'
_symmetry_space_group_name_Hall '-C 2yc'
_symmetry_space_group_name_H-M 'C 1 2/c 1'
_audit_creation_date 2015-10-05
_audit_creation_method
;
  Olex2 1.1
  (compiled Nov  1 2011 20:42:30, GUI svn.r3906)
;
_audit_update_record
;
2016-09-22 deposited with the CCDC.
2018-01-22 downloaded from the CCDC.
;
_cell_angle_alpha 90
_cell_angle_beta 102.14(3)
_cell_angle_gamma 90
_cell_formula_units_Z 4
_cell_length_a 20.900(4)
_cell_length_b 4.9614(10)
_cell_length_c 24.079(5)
_cell_measurement_reflns_used 298
_cell_measurement_temperature 277(2)
_cell_measurement_theta_max 27.02
_cell_measurement_theta_min 3.11
_cell_volume 2441.0(9)
_computing_molecular_graphics
;
O. V. Dolomanov, L. J. Bourhis, R. J. Gildea, J. A. K. Howard and H. Puschmann,
OLEX2: a complete structure solution, refinement and analysis program.
J. Appl. Cryst. (2009). 42, 339-341.
;
_computing_publication_material
;
O. V. Dolomanov, L. J. Bourhis, R. J. Gildea, J. A. K. Howard and H. Puschmann,
OLEX2: a complete structure solution, refinement and analysis program.
J. Appl. Cryst. (2009). 42, 339-341.
;
_computing_structure_refinement
;
olex2.refine (L.J. Bourhis, O.V. Dolomanov, R.J. Gildea, J.A.K. Howard,
H. Puschmann, in preparation, 2011)
;
_diffrn_ambient_temperature 277(2)
_diffrn_measured_fraction_theta_full 0.997857
_diffrn_measured_fraction_theta_max 0.997858
_diffrn_measurement_device_type 'Rigaku ip'
_diffrn_measurement_method '\f and \w'
_diffrn_radiation_monochromator graphite
_diffrn_radiation_wavelength 0.71073
_diffrn_reflns_av_R_equivalents 0.0536
_diffrn_reflns_av_unetI/netI 0.0456
_diffrn_reflns_limit_h_max 26
_diffrn_reflns_limit_h_min -26
_diffrn_reflns_limit_k_max 6
_diffrn_reflns_limit_k_min -6
_diffrn_reflns_limit_l_max 31
_diffrn_reflns_limit_l_min -29
_diffrn_reflns_number 11384
_diffrn_reflns_theta_full 27.479935
_diffrn_reflns_theta_max 27.48
_diffrn_reflns_theta_min 3.46
_diffrn_source 'fine-focus sealed tube'
_exptl_absorpt_coefficient_mu 0.898
_exptl_absorpt_correction_T_max 0.764
_exptl_absorpt_correction_T_min 0.632
_exptl_absorpt_correction_type multi-scan
_exptl_absorpt_process_details 'SADABS v. 2.03 (Sheldrick, 2008)'
_exptl_crystal_colour 'Light Yellow'
_exptl_crystal_density_diffrn 1.6030
_exptl_crystal_description Block
_exptl_crystal_F_000 1180.7900
_exptl_crystal_size_max 0.5
_exptl_crystal_size_mid 0.4
_exptl_crystal_size_min 0.3
_refine_diff_density_max 0.743911
_refine_diff_density_min -0.970019
_refine_diff_density_rms 0.143130
_refine_ls_d_res_high 0.770125
_refine_ls_d_res_low 5.885219
_refine_ls_goodness_of_fit_ref 1.017516
_refine_ls_hydrogen_treatment mixed
_refine_ls_matrix_type full
_refine_ls_number_constraints 8
_refine_ls_number_parameters 144
_refine_ls_number_reflns 2795
_refine_ls_number_restraints 0
_refine_ls_restrained_S_all 1.017516
_refine_ls_R_factor_all 0.121220
_refine_ls_R_factor_gt 0.072842
_refine_ls_shift/su_max 0.0009
_refine_ls_shift/su_mean 0.0002
_refine_ls_structure_factor_coef Fsqd
_refine_ls_weighting_details 'w=1/[\s^2^(Fo^2^)+(0.2P)^2^] where P=(Fo^2^+2Fc^2^)/3'
_refine_ls_weighting_scheme calc
_refine_ls_wR_factor_ref 0.243618
_reflns_Friedel_coverage 0.0
_reflns_limit_h_max 26
_reflns_limit_h_min -26
_reflns_limit_k_max 6
_reflns_limit_k_min 0
_reflns_limit_l_max 30
_reflns_limit_l_min 0
_reflns_number_gt 1595
_reflns_number_total 2795
_reflns_threshold_expression I>=2u(I)
_cod_data_source_file c7nj03294c2.cif
_cod_data_source_block 1
_cod_depositor_comments 'Adding full bibliography for 7056923--7056926.cif.'
_cod_database_code 7056923

loop_
_space_group_symop_id
_space_group_symop_operation_xyz
1 x,y,z
2 -x,y,-z+1/2
3 -x,-y,-z
4 x,-y,z-1/2
5 x+1/2,y+1/2,z
6 -x+1/2,y+1/2,-z+1/2
7 -x+1/2,-y+1/2,-z
8 x+1/2,-y+1/2,z-1/2

loop_
_atom_site_label
_atom_site_type_symbol
_atom_site_fract_x
_atom_site_fract_y
_atom_site_fract_z
_atom_site_U_iso_or_equiv
_atom_site_adp_type
_atom_site_occupancy
_atom_site_refinement_flags_posn
Cl1 Cl 0.03299(7) 1.1018(3) 0.42051(6) 0.0585(5) Uani 1.000000 .
Cl3 Cl 0.10675(9) 0.3994(4) 0.58617(7) 0.0711(6) Uani 1.000000 .
Cl2 Cl 0.24186(7) 0.5007(4) 0.42553(6) 0.0635(5) Uani 1.000000 .
S1 S 0.03767(9) 0.5624(4) 0.28433(8) 0.0729(6) Uani 1.000000 .
N4 N 0.0778(2) 0.7441(9) 0.50149(16) 0.0483(10) Uani 1.000000 .
N1 N 0.1366(2) 0.8859(11) 0.31427(18) 0.0587(13) Uani 1.000000 .
C4 C 0.1828(4) 1.0609(16) 0.3069(3) 0.0766(19) Uani 1.000000 .
H4 H 0.2155(4) 1.1077(16) 0.3380(3) 0.092(2) Uiso 1.000000 R
C3 C 0.1839(4) 1.1717(18) 0.2560(4) 0.091(3) Uani 1.000000 .
H3 H 0.2158(4) 1.2978(18) 0.2528(4) 0.109(3) Uiso 1.000000 R
C1 C 0.0910(4) 0.9195(16) 0.2147(3) 0.0733(19) Uani 1.000000 .
H1 H 0.0591(4) 0.8674(16) 0.1836(3) 0.088(2) Uiso 1.000000 R
C2 C 0.1380(5) 1.0991(17) 0.2090(3) 0.087(2) Uani 1.000000 .
H2 H 0.1390(5) 1.1722(17) 0.1736(3) 0.105(3) Uiso 1.000000 R
N2 N 0.1331(2) 0.7667(9) 0.42697(15) 0.0471(10) Uani 1.000000 .
N3 N 0.1676(2) 0.4718(9) 0.50201(17) 0.0506(11) Uani 1.000000 .
C7 C 0.1171(3) 0.5459(11) 0.5283(2) 0.0494(12) Uani 1.000000 .
C5 C 0.0819(2) 0.8664(11) 0.4500(2) 0.0472(12) Uani 1.000000 .
C11 C 0.0920(3) 0.8149(12) 0.2686(2) 0.0527(13) Uani 1.000000 .
C6 C 0.1778(2) 0.5849(11) 0.4524(2) 0.0468(12) Uani 1.000000 .

loop_
_atom_site_aniso_label
_atom_site_aniso_U_11
_atom_site_aniso_U_22
_atom_site_aniso_U_33
_atom_site_aniso_U_12
_atom_site_aniso_U_13
_atom_site_aniso_U_23
Cl1 0.0622(9) 0.0656(10) 0.0510(8) 0.0122(7) 0.0194(6) 0.0051(6)
Cl3 0.0893(12) 0.0737(12) 0.0588(9) 0.0158(8) 0.0348(8) 0.0151(7)
Cl2 0.0598(9) 0.0817(12) 0.0546(8) 0.0140(7) 0.0242(7) 0.0012(7)
S1 0.0719(11) 0.0701(12) 0.0766(11) 0.0007(8) 0.0157(9) 0.0206(8)
N4 0.059(2) 0.047(3) 0.043(2) 0.009(2) 0.0196(19) 0.0029(18)
N1 0.060(3) 0.078(4) 0.042(2) 0.009(2) 0.017(2) -0.002(2)
C4 0.066(4) 0.090(6) 0.076(4) -0.002(4) 0.020(3) -0.012(4)
C3 0.099(6) 0.077(5) 0.117(6) -0.013(4) 0.067(5) -0.000(5)
C1 0.088(5) 0.087(5) 0.044(3) 0.006(4) 0.013(3) 0.007(3)
C2 0.117(6) 0.091(6) 0.064(4) -0.003(5) 0.041(4) 0.017(4)
N2 0.050(2) 0.056(3) 0.0372(19) 0.007(2) 0.0136(18) 0.0004(18)
N3 0.057(3) 0.056(3) 0.041(2) 0.004(2) 0.0156(19) -0.0003(18)
C7 0.058(3) 0.050(3) 0.044(3) 0.004(2) 0.018(2) -0.003(2)
C5 0.050(3) 0.053(3) 0.041(2) 0.004(2) 0.015(2) -0.004(2)
C11 0.055(3) 0.059(3) 0.047(3) 0.007(3) 0.018(2) -0.001(2)
C6 0.047(3) 0.056(3) 0.039(2) 0.005(2) 0.012(2) -0.004(2)

loop_
_atom_type_symbol
_atom_type_scat_dispersion_real
_atom_type_scat_dispersion_imag
_atom_type_scat_source
H 0.00000 0.00000 'International Tables Volume C Table 6.1.1.4 (pp. 500-502)'
C 0.00347 0.00161 'International Tables Volume C Table 6.1.1.4 (pp. 500-502)'
Cl 0.14873 0.16029 'International Tables Volume C Table 6.1.1.4 (pp. 500-502)'
S 0.12424 0.12443 'International Tables Volume C Table 6.1.1.4 (pp. 500-502)'
N 0.00653 0.00323 'International Tables Volume C Table 6.1.1.4 (pp. 500-502)'

loop_
_geom_angle_atom_site_label_1
_geom_angle_atom_site_label_2
_geom_angle_atom_site_label_3
_geom_angle
C5 N4 C7 126.4(4)
C11 N1 C4 117.5(5)
H4 C4 N1 118.8(4)
C3 C4 N1 122.4(7)
C3 C4 H4 118.8(5)
H3 C3 C4 119.9(5)
C2 C3 C4 120.1(7)
C2 C3 H3 119.9(4)
C2 C1 H1 121.0(4)
C11 C1 H1 121.0(4)
C11 C1 C2 118.1(7)
C1 C2 C3 119.1(6)
H2 C2 C3 120.5(4)
H2 C2 C1 120.5(4)
C6 N2 C5 124.9(4)
C6 N3 C7 123.9(5)
N4 C7 Cl3 123.8(4)
N3 C7 Cl3 121.5(4)
N3 C7 N4 114.7(4)
N4 C5 Cl1 123.6(4)
N2 C5 Cl1 123.2(4)
N2 C5 N4 113.2(4)
N1 C11 S1 112.1(4)
C1 C11 S1 125.0(5)
C1 C11 N1 122.8(6)
N2 C6 Cl2 122.0(4)
N3 C6 Cl2 121.4(4)
N3 C6 N2 116.6(4)

loop_
_geom_bond_atom_site_label_1
_geom_bond_atom_site_label_2
_geom_bond_distance
_geom_bond_site_symmetry_2
Cl1 C5 1.615(6) .
Cl3 C7 1.626(5) .
Cl2 C6 1.658(5) .
S1 S1 2.029(4) 2
S1 C11 1.784(6) .
N4 C7 1.354(7) .
N4 C5 1.398(6) .
N1 C4 1.339(9) .
N1 C11 1.331(7) .
C4 H4 0.9300 .
C4 C3 1.348(10) .
C3 H3 0.9300 .
C3 C2 1.368(12) .
C1 H1 0.9300 .
C1 C2 1.353(10) .
C1 C11 1.394(8) .
C2 H2 0.9300 .
N2 C5 1.396(6) .
N2 C6 1.349(7) .
N3 C7 1.390(6) .
N3 C6 1.376(6) .
